data_4021889
loop_
_publ_author_name
'Vincenzo Giulio Albano'
'Marco Bandini'
'Magda Monari'
'Eleonora Marcucci'
'Fabio Piccinelli'
'Achille Umani-Ronchi'

_publ_section_title
;
 Synthesis and Crystallographic Characterization of Chiral
 Bis-oxazoline-amides. Fine-Tunable Ligands for Pd-Catalyzed
 Asymmetric Alkylations
;
_journal_name_full 'Journal of Organic Chemistry'
_journal_page_first 6451
_journal_page_last 6458
_journal_paper_doi 10.1021/jo060767v
_journal_volume 71
_journal_year 2006
_chemical_formula_sum 'C58 H74 B2 F8 N4 O6 Pd2'
_chemical_formula_weight 1309.63
_chemical_name_systematic
; 
 ? 
;
_space_group_IT_number 19
_symmetry_cell_setting orthorhombic
_symmetry_space_group_name_Hall 'P 2ac 2ab'
_symmetry_space_group_name_H-M 'P 21 21 21'
_atom_sites_solution_hydrogens geom
_atom_sites_solution_primary direct
_atom_sites_solution_secondary difmap
_audit_creation_method SHELXL-97
_cell_angle_alpha 90.00
_cell_angle_beta 90.00
_cell_angle_gamma 90.00
_cell_formula_units_Z 4
_cell_length_a 9.3241(6)
_cell_length_b 24.0941(15)
_cell_length_c 27.4957(17)
_cell_measurement_temperature 293(2)
_cell_volume 6177.1(7)
_computing_cell_refinement 'Bruker SMART'
_computing_data_collection 'Bruker SMART'
_computing_data_reduction 'Bruker SAINT+'
_computing_molecular_graphics SCHAKAL-97
_computing_publication_material 'SHELXL-97 (Sheldrick, 1997)'
_computing_structure_refinement 'SHELXL-97 (Sheldrick, 1997)'
_computing_structure_solution 'SHELXS-97 (Sheldrick, 1990)'
_diffrn_ambient_temperature 293(2)
_diffrn_measured_fraction_theta_full 0.998
_diffrn_measured_fraction_theta_max 0.998
_diffrn_measurement_device_type 'Bruker SMART CCD'
_diffrn_measurement_method '\W scans'
_diffrn_radiation_monochromator graphite
_diffrn_radiation_source 'fine-focus sealed tube'
_diffrn_radiation_type MoK\a
_diffrn_radiation_wavelength 0.71073
_diffrn_reflns_av_R_equivalents 0.0982
_diffrn_reflns_av_sigmaI/netI 0.0739
_diffrn_reflns_limit_h_max 11
_diffrn_reflns_limit_h_min -11
_diffrn_reflns_limit_k_max 28
_diffrn_reflns_limit_k_min -28
_diffrn_reflns_limit_l_max 32
_diffrn_reflns_limit_l_min -32
_diffrn_reflns_number 54233
_diffrn_reflns_theta_full 24.99
_diffrn_reflns_theta_max 24.99
_diffrn_reflns_theta_min 2.64
_exptl_absorpt_coefficient_mu 0.656
_exptl_absorpt_correction_T_max 1.00
_exptl_absorpt_correction_T_min 0.59
_exptl_absorpt_correction_type empirical
_exptl_absorpt_process_details SADABS
_exptl_crystal_colour orange
_exptl_crystal_density_diffrn 1.408
_exptl_crystal_density_method 'not measured'
_exptl_crystal_description parallelepiped
_exptl_crystal_F_000 2688
_exptl_crystal_size_max 0.35
_exptl_crystal_size_mid 0.24
_exptl_crystal_size_min 0.20
_refine_diff_density_max 1.404
_refine_diff_density_min -0.992
_refine_diff_density_rms 0.136
_refine_ls_abs_structure_details 'Flack H D (1983), Acta Cryst. A39, 876-881'
_refine_ls_abs_structure_Flack 0.06(5)
_refine_ls_extinction_coef 0.0053(4)
_refine_ls_extinction_expression Fc^*^=kFc[1+0.001xFc^2^\l^3^/sin(2\q)]^-1/4^
_refine_ls_extinction_method SHELXL
_refine_ls_goodness_of_fit_ref 1.023
_refine_ls_hydrogen_treatment mixed
_refine_ls_matrix_type full
_refine_ls_number_parameters 704
_refine_ls_number_reflns 10865
_refine_ls_number_restraints 1
_refine_ls_restrained_S_all 1.023
_refine_ls_R_factor_all 0.1092
_refine_ls_R_factor_gt 0.0741
_refine_ls_shift/su_max 0.249
_refine_ls_shift/su_mean 0.001
_refine_ls_structure_factor_coef Fsqd
_refine_ls_weighting_details 'calc w=1/[\s^2^(Fo^2^)+(0.1236P)^2^+0.0000P] where P=(Fo^2^+2Fc^2^)/3'
_refine_ls_weighting_scheme calc
_refine_ls_wR_factor_gt 0.1779
_refine_ls_wR_factor_ref 0.1993
_reflns_number_gt 7510
_reflns_number_total 10865
_reflns_threshold_expression >2sigma(I)
_cod_data_source_file jo060767vsi20060418_021826.cif
_cod_depositor_comments
;
The following automatic conversions were performed:
'_symmetry_cell_setting' value 'Orthorhombic' changed to 'orthorhombic'
according to '/home/saulius/struct/CIF-dictionaries/cif_core.dic'
dictionary named 'cif_core.dic' version 2.4.1 from 2010-06-29.

Automatic conversion script
Id: cif_fix_enum 1527 2010-12-29 10:47:43Z saulius 
;
_cod_database_code 4021889

loop_
_symmetry_equiv_pos_as_xyz
'x, y, z'
'-x+1/2, -y, z+1/2'
'-x, y+1/2, -z+1/2'
'x+1/2, -y+1/2, -z'

loop_
_atom_site_label
_atom_site_type_symbol
_atom_site_fract_x
_atom_site_fract_y
_atom_site_fract_z
_atom_site_U_iso_or_equiv
_atom_site_adp_type
_atom_site_occupancy
_atom_site_symmetry_multiplicity
_atom_site_calc_flag
_atom_site_refinement_flags
Pd1 Pd 0.84099(6) 0.53048(3) 0.74686(2) 0.05228(19) Uani 1 1 d .
Pd2 Pd 1.51166(7) 0.51725(3) 1.04903(2) 0.05373(19) Uani 1 1 d .
N3 N 1.0485(7) 0.5685(3) 0.7416(3) 0.0552(19) Uani 1 1 d .
O1 O 0.9706(6) 0.4792(3) 0.7949(2) 0.0582(15) Uani 1 1 d .
C21 C 0.6430(8) 0.4830(4) 0.7477(4) 0.062(2) Uani 1 1 d .
H21 H 0.6190 0.4661 0.7163 0.074 Uiso 1 1 calc R
N2 N 1.1824(7) 0.4830(3) 0.8358(2) 0.0513(17) Uani 1 1 d D
H2N H 1.265(4) 0.500(2) 0.840(2) 0.029(19) Uiso 1 1 d D
C5 C 1.0887(16) 0.3408(5) 0.8883(5) 0.098(4) Uani 1 1 d .
H5A H 0.9899 0.3483 0.8971 0.118 Uiso 1 1 calc R
H5B H 1.0932 0.3036 0.8748 0.118 Uiso 1 1 calc R
C14 C 1.3132(9) 0.5177(4) 0.9707(3) 0.053(2) Uani 1 1 d .
O3 O 1.4261(7) 0.4911(3) 0.9786(2) 0.0599(16) Uani 1 1 d .
O4 O 1.1821(7) 0.6029(3) 0.9857(2) 0.0627(17) Uani 1 1 d .
N4 N 1.3762(9) 0.5837(3) 1.0303(3) 0.056(2) Uani 1 1 d .
C38 C 1.6558(15) 0.4496(5) 1.0691(4) 0.083(3) Uani 1 1 d .
H38 H 1.7579 0.4591 1.0684 0.099 Uiso 1 1 calc R
C24 C 0.6705(10) 0.6324(4) 0.7059(3) 0.057(2) Uani 1 1 d .
C1 C 1.1342(11) 0.4405(4) 0.8706(3) 0.057(2) Uani 1 1 d .
H1 H 1.0346 0.4491 0.8791 0.068 Uiso 1 1 calc R
C7 C 1.0959(9) 0.4988(4) 0.8008(3) 0.050(2) Uani 1 1 d .
C6 C 1.1366(13) 0.3821(4) 0.8500(4) 0.077(3) Uani 1 1 d .
H6A H 1.2330 0.3731 0.8393 0.093 Uiso 1 1 calc R
H6B H 1.0733 0.3800 0.8221 0.093 Uiso 1 1 calc R
N1 N 1.2155(9) 0.4990(3) 0.9391(2) 0.0524(19) Uani 1 1 d .
H1N H 1.166(7) 0.526(3) 0.926(2) 0.012(14) Uiso 1 1 d .
C29 C 0.6652(12) 0.6665(4) 0.7446(5) 0.083(3) Uani 1 1 d .
H29 H 0.6634 0.6520 0.7759 0.099 Uiso 1 1 calc R
C15 C 1.2945(11) 0.5701(4) 0.9964(3) 0.053(2) Uani 1 1 d .
C30 C 0.6307(9) 0.4459(4) 0.7880(4) 0.062(3) Uani 1 1 d .
C17 C 1.3165(12) 0.6353(4) 1.0525(4) 0.070(3) Uani 1 1 d .
H17 H 1.2725 0.6253 1.0837 0.084 Uiso 1 1 calc R
C4 C 1.1773(18) 0.3434(5) 0.9316(5) 0.098(4) Uani 1 1 d .
H4A H 1.2756 0.3344 0.9232 0.118 Uiso 1 1 calc R
H4B H 1.1439 0.3163 0.9550 0.118 Uiso 1 1 calc R
C44 C 1.494(2) 0.3703(6) 1.0471(6) 0.132(6) Uani 1 1 d .
H44 H 1.4166 0.3876 1.0622 0.158 Uiso 1 1 calc R
C37 C 1.5769(12) 0.4724(5) 1.1098(4) 0.074(3) Uani 1 1 d .
H37 H 1.5163 0.4500 1.1282 0.088 Uiso 1 1 calc R
C11 C 1.0628(12) 0.6686(5) 0.7185(5) 0.079(3) Uani 1 1 d .
H11 H 0.9634 0.6667 0.7071 0.095 Uiso 1 1 calc R
C8 C 1.1426(9) 0.5441(3) 0.7669(2) 0.0399(18) Uani 1 1 d .
C25 C 0.6743(16) 0.6545(6) 0.6581(5) 0.102(4) Uani 1 1 d .
H25 H 0.6729 0.6312 0.6311 0.122 Uiso 1 1 calc R
C39 C 1.6201(16) 0.3972(5) 1.0462(5) 0.091(4) Uani 1 1 d .
C23 C 0.6711(10) 0.5712(4) 0.7102(4) 0.064(3) Uani 1 1 d .
H23 H 0.6487 0.5532 0.6791 0.077 Uiso 1 1 calc R
C22 C 0.6166(9) 0.5411(4) 0.7497(4) 0.064(2) Uani 1 1 d .
H22 H 0.5672 0.5578 0.7752 0.076 Uiso 1 1 calc R
C36 C 1.5935(12) 0.5289(6) 1.1210(4) 0.081(3) Uani 1 1 d .
H36 H 1.6936 0.5411 1.1219 0.097 Uiso 1 1 calc R
C2 C 1.2228(11) 0.4445(4) 0.9175(3) 0.053(2) Uani 1 1 d .
H2 H 1.3232 0.4367 0.9095 0.064 Uiso 1 1 calc R
C35 C 0.6233(14) 0.3889(5) 0.7784(6) 0.096(4) Uani 1 1 d .
H35 H 0.6228 0.3771 0.7462 0.116 Uiso 1 1 calc R
C18 C 1.4314(15) 0.6782(4) 1.0623(4) 0.082(4) Uani 1 1 d .
H18 H 1.5065 0.6603 1.0817 0.099 Uiso 1 1 calc R
C10 C 1.1262(10) 0.6113(5) 0.7124(4) 0.065(3) Uani 1 1 d .
H10 H 1.1204 0.6010 0.6779 0.078 Uiso 1 1 calc R
C45 C 1.5019(9) 0.5576(3) 1.1553(3) 0.081(3) Uani 1 1 d G
C46 C 1.5607(11) 0.6026(4) 1.1798(3) 0.111(5) Uani 1 1 d G
H46 H 1.6564 0.6120 1.1750 0.133 Uiso 1 1 calc R
C47 C 1.4764(17) 0.6336(4) 1.2114(4) 0.168(9) Uani 1 1 d G
H47 H 1.5157 0.6637 1.2278 0.202 Uiso 1 1 calc R
C48 C 1.3334(16) 0.6195(5) 1.2186(3) 0.166(10) Uani 1 1 d G
H48 H 1.2770 0.6402 1.2398 0.199 Uiso 1 1 calc R
C49 C 1.2746(10) 0.5744(6) 1.1941(4) 0.147(8) Uani 1 1 d G
H49 H 1.1789 0.5650 1.1989 0.176 Uiso 1 1 calc R
C50 C 1.3589(9) 0.5435(4) 1.1624(3) 0.101(4) Uani 1 1 d G
H50 H 1.3196 0.5133 1.1460 0.121 Uiso 1 1 calc R
C3 C 1.1719(14) 0.4012(4) 0.9543(4) 0.079(3) Uani 1 1 d .
H3A H 1.2328 0.4023 0.9829 0.094 Uiso 1 1 calc R
H3B H 1.0745 0.4096 0.9643 0.094 Uiso 1 1 calc R
C28 C 0.6625(16) 0.7233(6) 0.7373(7) 0.115(5) Uani 1 1 d .
H28 H 0.6529 0.7465 0.7642 0.138 Uiso 1 1 calc R
C12 C 1.0578(18) 0.6876(6) 0.7706(6) 0.112(5) Uani 1 1 d .
H12A H 1.0100 0.6601 0.7900 0.168 Uiso 1 1 calc R
H12B H 1.0064 0.7221 0.7726 0.168 Uiso 1 1 calc R
H12C H 1.1537 0.6928 0.7825 0.168 Uiso 1 1 calc R
C27 C 0.673(2) 0.7465(6) 0.6930(6) 0.113(5) Uani 1 1 d .
H27 H 0.6755 0.7848 0.6891 0.135 Uiso 1 1 calc R
C26 C 0.6802(18) 0.7107(8) 0.6527(8) 0.144(7) Uani 1 1 d .
H26 H 0.6892 0.7257 0.6217 0.173 Uiso 1 1 calc R
C40 C 1.724(2) 0.3708(7) 1.0205(6) 0.120(5) Uani 1 1 d .
H40 H 1.8146 0.3864 1.0179 0.143 Uiso 1 1 calc R
C41 C 1.695(3) 0.3205(8) 0.9981(6) 0.144(7) Uani 1 1 d .
H41 H 1.7691 0.3045 0.9805 0.173 Uiso 1 1 calc R
C42 C 1.570(3) 0.2925(7) 0.9992(10) 0.170(10) Uani 1 1 d .
H42 H 1.5529 0.2594 0.9827 0.205 Uiso 1 1 calc R
C43 C 1.473(3) 0.3186(7) 1.0270(7) 0.139(7) Uani 1 1 d .
H43 H 1.3865 0.3007 1.0332 0.167 Uiso 1 1 calc R
C31 C 0.6286(12) 0.4595(6) 0.8384(4) 0.087(4) Uani 1 1 d .
H31 H 0.6400 0.4968 0.8465 0.105 Uiso 1 1 calc R
C32 C 0.6119(17) 0.4242(7) 0.8749(6) 0.114(5) Uani 1 1 d .
H32 H 0.5993 0.4360 0.9068 0.136 Uiso 1 1 calc R
C33 C 0.6144(17) 0.3658(8) 0.8618(8) 0.124(6) Uani 1 1 d .
H33 H 0.6145 0.3392 0.8864 0.149 Uiso 1 1 calc R
C34 C 0.617(2) 0.3492(7) 0.8151(9) 0.149(8) Uani 1 1 d .
H34 H 0.6138 0.3117 0.8074 0.179 Uiso 1 1 calc R
O2 O 1.2779(7) 0.5574(3) 0.7641(2) 0.0652(18) Uani 1 1 d .
C9 C 1.2836(10) 0.6031(5) 0.7297(4) 0.068(3) Uani 1 1 d .
H9A H 1.3456 0.5941 0.7025 0.081 Uiso 1 1 calc R
H9B H 1.3192 0.6365 0.7454 0.081 Uiso 1 1 calc R
C16 C 1.1959(13) 0.6499(5) 1.0169(4) 0.084(3) Uani 1 1 d .
H16A H 1.1070 0.6568 1.0341 0.100 Uiso 1 1 calc R
H16B H 1.2204 0.6828 0.9982 0.100 Uiso 1 1 calc R
C13 C 1.1319(16) 0.7131(6) 0.6917(6) 0.133(6) Uani 1 1 d .
H13A H 1.1353 0.7036 0.6578 0.200 Uiso 1 1 calc R
H13B H 1.2277 0.7182 0.7037 0.200 Uiso 1 1 calc R
H13C H 1.0785 0.7468 0.6959 0.200 Uiso 1 1 calc R
C20 C 1.499(3) 0.6986(6) 1.0163(6) 0.138(6) Uani 1 1 d .
H20A H 1.5724 0.7251 1.0240 0.206 Uiso 1 1 calc R
H20B H 1.4274 0.7158 0.9963 0.206 Uiso 1 1 calc R
H20C H 1.5406 0.6678 0.9991 0.206 Uiso 1 1 calc R
C19 C 1.371(3) 0.7268(7) 1.0926(8) 0.168(9) Uani 1 1 d .
H19A H 1.4450 0.7534 1.0986 0.252 Uiso 1 1 calc R
H19B H 1.3350 0.7129 1.1230 0.252 Uiso 1 1 calc R
H19C H 1.2938 0.7442 1.0750 0.252 Uiso 1 1 calc R
B1 B 0.3923(17) 0.6106(6) 0.8691(5) 0.075(4) Uani 1 1 d .
F1 F 0.4192(9) 0.5552(3) 0.8665(3) 0.114(3) Uani 1 1 d .
F2 F 0.2467(12) 0.6175(5) 0.8613(5) 0.169(4) Uani 1 1 d .
F3 F 0.4248(10) 0.6284(5) 0.9149(3) 0.141(4) Uani 1 1 d .
F4 F 0.4684(17) 0.6372(4) 0.8366(3) 0.183(5) Uani 1 1 d .
B2 B 0.9165(16) 0.9669(12) 0.4114(6) 0.139(9) Uani 1 1 d .
F5 F 1.0081(15) 0.9340(9) 0.4345(9) 0.288(10) Uani 1 1 d .
F6 F 0.9738(18) 0.9836(8) 0.3688(5) 0.242(8) Uani 1 1 d .
F7 F 0.866(2) 1.0012(9) 0.4408(4) 0.288(10) Uani 1 1 d .
F8 F 0.8060(14) 0.9395(8) 0.3982(8) 0.275(10) Uani 1 1 d .
O5 O 0.9419(9) 0.5396(4) 0.9201(4) 0.103(3) Uani 1 1 d .
C51 C 0.844(2) 0.5302(7) 0.9564(10) 0.163(8) Uani 1 1 d .
H51A H 0.8941 0.5144 0.9841 0.196 Uiso 1 1 calc R
H51B H 0.7755 0.5028 0.9451 0.196 Uiso 1 1 calc R
C54 C 0.9023(17) 0.5895(8) 0.8957(7) 0.153(8) Uani 1 1 d .
H54A H 0.8500 0.5822 0.8659 0.184 Uiso 1 1 calc R
H54B H 0.9846 0.6128 0.8888 0.184 Uiso 1 1 calc R
C53 C 0.803(3) 0.6151(10) 0.9367(9) 0.207(12) Uani 1 1 d .
H53A H 0.8508 0.6464 0.9516 0.249 Uiso 1 1 calc R
H53B H 0.7144 0.6285 0.9221 0.249 Uiso 1 1 calc R
C52 C 0.7707(13) 0.5766(5) 0.9715(4) 0.247(15) Uani 1 1 d .
H52A H 0.6684 0.5695 0.9729 0.296 Uiso 1 1 calc R
H52B H 0.8033 0.5887 1.0033 0.296 Uiso 1 1 calc R
O6 O 0.0276(13) 0.1631(5) 0.3810(4) 0.65(4) Uani 1 1 d R
C55 C 0.1093(13) 0.1915(5) 0.4039(4) 0.36(3) Uani 1 1 d R
H55A H 0.1650 0.1669 0.4244 0.435 Uiso 1 1 calc R
H55B H 0.0521 0.2145 0.4254 0.435 Uiso 1 1 calc R
C56 C 0.1979(13) 0.2235(5) 0.3820(4) 0.230(14) Uani 1 1 d R
H56A H 0.2927 0.2072 0.3795 0.277 Uiso 1 1 calc R
H56B H 0.2043 0.2597 0.3974 0.277 Uiso 1 1 calc R
C57 C 0.1202(13) 0.2262(5) 0.3316(4) 0.243(16) Uani 1 1 d R
H57A H 0.0506 0.2561 0.3306 0.292 Uiso 1 1 calc R
H57B H 0.1880 0.2307 0.3051 0.292 Uiso 1 1 calc R
C58 C 0.0592(13) 0.1787(5) 0.3302(4) 0.33(3) Uani 1 1 d R
H58A H 0.1221 0.1515 0.3153 0.398 Uiso 1 1 calc R
H58B H -0.0287 0.1807 0.3114 0.398 Uiso 1 1 calc R

loop_
_atom_site_aniso_label
_atom_site_aniso_U_11
_atom_site_aniso_U_22
_atom_site_aniso_U_33
_atom_site_aniso_U_23
_atom_site_aniso_U_13
_atom_site_aniso_U_12
Pd1 0.0335(3) 0.0649(4) 0.0585(4) -0.0033(4) -0.0044(3) -0.0008(3)
Pd2 0.0481(4) 0.0604(4) 0.0528(4) 0.0116(3) -0.0053(3) 0.0008(3)
N3 0.045(4) 0.068(4) 0.053(4) -0.008(4) 0.003(3) -0.005(3)
O1 0.037(3) 0.067(4) 0.070(4) 0.014(3) -0.018(3) -0.009(3)
C21 0.036(4) 0.074(6) 0.075(6) -0.015(6) -0.006(5) -0.011(4)
N2 0.045(4) 0.053(4) 0.056(4) 0.006(3) 0.003(3) -0.003(4)
C5 0.114(11) 0.054(7) 0.126(11) -0.004(7) 0.003(9) 0.000(7)
C14 0.052(5) 0.059(5) 0.048(4) 0.000(4) 0.014(4) 0.003(5)
O3 0.053(4) 0.064(4) 0.063(4) 0.000(3) -0.005(3) 0.024(3)
O4 0.048(4) 0.073(4) 0.067(4) -0.004(3) 0.001(3) 0.025(3)
N4 0.074(5) 0.047(4) 0.046(4) -0.004(3) 0.001(4) 0.002(4)
C38 0.077(7) 0.083(7) 0.089(8) 0.030(6) -0.024(7) 0.006(7)
C24 0.040(5) 0.072(6) 0.059(5) -0.003(5) 0.007(4) 0.014(5)
C1 0.055(6) 0.055(5) 0.060(5) 0.001(4) -0.005(4) 0.009(5)
C7 0.039(5) 0.053(5) 0.059(5) 0.001(4) -0.003(4) -0.002(4)
C6 0.082(7) 0.069(6) 0.081(7) -0.010(6) -0.014(6) -0.003(6)
N1 0.060(5) 0.060(5) 0.037(4) 0.003(3) -0.002(3) 0.003(4)
C29 0.070(6) 0.073(6) 0.105(8) 0.007(7) 0.013(7) 0.007(6)
C15 0.062(6) 0.049(5) 0.049(5) 0.010(4) 0.006(4) 0.004(4)
C30 0.036(5) 0.074(6) 0.078(7) 0.001(5) -0.002(4) -0.007(4)
C17 0.082(7) 0.056(5) 0.074(6) -0.015(5) -0.021(6) 0.022(5)
C4 0.130(12) 0.068(7) 0.097(9) 0.013(6) -0.017(9) -0.021(8)
C44 0.160(15) 0.080(8) 0.155(14) 0.028(9) -0.089(14) -0.007(10)
C37 0.088(7) 0.070(7) 0.062(6) 0.005(6) -0.012(5) 0.006(6)
C11 0.057(6) 0.078(7) 0.101(9) 0.036(7) -0.033(6) -0.016(5)
C8 0.040(4) 0.054(5) 0.026(3) -0.007(3) -0.005(3) -0.002(4)
C25 0.105(10) 0.106(10) 0.095(9) 0.013(7) -0.008(8) 0.004(9)
C39 0.113(10) 0.079(8) 0.081(8) 0.009(7) -0.049(8) 0.011(8)
C23 0.046(5) 0.079(7) 0.067(6) -0.009(5) 0.007(5) -0.007(5)
C22 0.041(4) 0.079(7) 0.072(6) -0.001(6) -0.007(5) 0.003(4)
C36 0.075(7) 0.097(9) 0.071(6) 0.022(6) -0.027(5) 0.015(7)
C2 0.062(6) 0.052(5) 0.045(5) 0.003(4) 0.001(4) 0.016(4)
C35 0.085(9) 0.066(7) 0.138(11) 0.010(7) 0.013(8) -0.005(6)
C18 0.115(10) 0.046(6) 0.086(8) -0.002(5) -0.023(7) 0.007(6)
C10 0.046(5) 0.084(7) 0.066(6) 0.013(5) -0.012(5) -0.020(5)
C45 0.103(9) 0.085(7) 0.057(6) 0.004(5) -0.038(7) 0.012(8)
C46 0.119(12) 0.150(13) 0.064(7) -0.012(8) -0.024(7) 0.008(10)
C47 0.23(3) 0.148(16) 0.127(16) -0.027(13) -0.008(18) 0.00(2)
C48 0.24(3) 0.20(2) 0.057(8) -0.014(11) -0.008(13) 0.08(2)
C49 0.114(13) 0.22(2) 0.108(12) 0.008(13) 0.018(11) 0.077(14)
C50 0.086(9) 0.133(11) 0.085(8) 0.011(8) 0.007(7) 0.032(9)
C3 0.091(8) 0.074(7) 0.071(6) 0.014(5) -0.025(7) -0.008(6)
C28 0.099(10) 0.086(9) 0.160(14) -0.011(9) 0.056(10) 0.006(8)
C12 0.131(13) 0.081(9) 0.124(12) -0.020(8) -0.012(9) 0.009(8)
C27 0.131(13) 0.078(9) 0.130(12) 0.010(9) 0.008(11) 0.000(10)
C26 0.105(12) 0.150(15) 0.178(17) 0.101(14) -0.016(13) -0.035(12)
C40 0.139(14) 0.092(10) 0.127(13) 0.018(9) 0.011(11) 0.027(10)
C41 0.20(2) 0.119(14) 0.115(12) -0.016(11) -0.002(13) 0.080(14)
C42 0.20(2) 0.061(10) 0.25(3) -0.016(12) -0.07(2) -0.012(12)
C43 0.178(19) 0.080(10) 0.160(16) 0.017(10) -0.061(14) 0.002(12)
C31 0.072(7) 0.099(9) 0.091(8) 0.008(7) -0.005(6) -0.028(7)
C32 0.096(11) 0.118(12) 0.126(12) 0.023(10) 0.008(9) -0.019(9)
C33 0.089(10) 0.111(13) 0.172(16) 0.046(12) 0.033(11) 0.016(9)
C34 0.19(2) 0.068(9) 0.19(2) 0.028(12) -0.013(17) -0.038(11)
O2 0.039(3) 0.096(5) 0.060(4) 0.013(3) -0.003(3) 0.003(3)
C9 0.045(5) 0.093(8) 0.065(6) 0.021(5) -0.007(4) -0.017(5)
C16 0.078(8) 0.076(7) 0.096(8) -0.029(6) -0.026(6) 0.024(6)
C13 0.105(11) 0.122(11) 0.173(15) 0.074(11) -0.052(11) -0.047(9)
C20 0.193(19) 0.102(10) 0.119(12) 0.001(9) -0.008(14) -0.023(14)
C19 0.21(2) 0.097(11) 0.193(19) -0.055(12) -0.013(18) 0.028(14)
B1 0.096(10) 0.072(8) 0.058(7) 0.003(6) 0.037(7) 0.008(7)
F1 0.108(6) 0.088(5) 0.146(7) 0.001(5) -0.018(5) -0.003(4)
F2 0.137(9) 0.157(9) 0.215(12) 0.005(9) -0.005(8) 0.054(7)
F3 0.131(7) 0.206(10) 0.087(5) -0.023(6) -0.019(5) -0.040(7)
F4 0.297(15) 0.153(8) 0.098(6) 0.004(5) 0.062(8) -0.086(10)
B2 0.058(8) 0.29(3) 0.067(9) -0.058(14) 0.003(7) 0.064(14)
F5 0.111(9) 0.36(2) 0.39(3) 0.02(2) -0.043(13) 0.080(13)
F6 0.234(15) 0.35(2) 0.147(10) 0.035(11) 0.077(10) 0.092(17)
F7 0.285(18) 0.44(3) 0.143(9) -0.114(13) 0.044(11) 0.149(18)
F8 0.108(9) 0.281(18) 0.44(3) 0.097(18) -0.116(14) -0.023(10)
O5 0.069(5) 0.111(7) 0.129(7) 0.009(6) 0.023(5) 0.024(5)
C51 0.114(12) 0.102(11) 0.27(2) 0.046(15) 0.026(17) 0.019(12)
C54 0.086(10) 0.199(18) 0.174(16) 0.103(15) 0.012(10) 0.064(11)
C53 0.20(2) 0.20(2) 0.22(2) -0.077(19) -0.004(19) 0.127(19)
C52 0.22(2) 0.25(3) 0.26(2) 0.17(2) 0.19(2) 0.12(2)
O6 0.27(2) 1.51(13) 0.19(2) 0.10(4) -0.031(18) -0.50(5)
C55 0.39(6) 0.41(5) 0.29(4) 0.18(4) -0.11(4) -0.19(5)
C56 0.138(19) 0.21(2) 0.34(4) -0.12(3) -0.06(2) -0.023(18)
C57 0.40(5) 0.141(17) 0.19(2) -0.007(16) -0.06(3) -0.07(2)
C58 0.55(7) 0.26(3) 0.19(3) -0.08(3) 0.02(4) -0.16(4)

loop_
_atom_type_symbol
_atom_type_description
_atom_type_scat_dispersion_real
_atom_type_scat_dispersion_imag
_atom_type_scat_source
C C 0.0033 0.0016 'International Tables Vol C Tables 4.2.6.8 and 6.1.1.4'
H H 0.0000 0.0000 'International Tables Vol C Tables 4.2.6.8 and 6.1.1.4'
N N 0.0061 0.0033 'International Tables Vol C Tables 4.2.6.8 and 6.1.1.4'
Pd Pd -0.9988 1.0072 'International Tables Vol C Tables 4.2.6.8 and 6.1.1.4'
B B 0.0013 0.0007 'International Tables Vol C Tables 4.2.6.8 and 6.1.1.4'
F F 0.0171 0.0103 'International Tables Vol C Tables 4.2.6.8 and 6.1.1.4'
O O 0.0106 0.0060 'International Tables Vol C Tables 4.2.6.8 and 6.1.1.4'

loop_
_geom_angle_atom_site_label_1
_geom_angle_atom_site_label_2
_geom_angle_atom_site_label_3
_geom_angle
C22 Pd1 C23 38.7(4)
C22 Pd1 N3 147.6(3)
C23 Pd1 N3 116.4(3)
C22 Pd1 C21 38.8(4)
C23 Pd1 C21 67.2(4)
N3 Pd1 C21 172.8(3)
C22 Pd1 O1 126.7(3)
C23 Pd1 O1 165.3(3)
N3 Pd1 O1 77.5(3)
C21 Pd1 O1 99.6(3)
C37 Pd2 N4 140.1(4)
C37 Pd2 C36 38.9(5)
N4 Pd2 C36 109.9(4)
C37 Pd2 C38 39.6(4)
N4 Pd2 C38 178.7(4)
C36 Pd2 C38 69.2(5)
C37 Pd2 O3 131.9(4)
N4 Pd2 O3 77.5(3)
C36 Pd2 O3 170.7(4)
C38 Pd2 O3 103.5(4)
C8 N3 C10 106.3(7)
C8 N3 Pd1 112.9(6)
C10 N3 Pd1 140.2(6)
C7 O1 Pd1 112.1(6)
C22 C21 C30 124.9(10)
C22 C21 Pd1 68.2(5)
C30 C21 Pd1 114.0(6)
C7 N2 C1 119.4(7)
C4 C5 C6 111.9(11)
O3 C14 N1 121.0(8)
O3 C14 C15 117.3(8)
N1 C14 C15 121.7(8)
C14 O3 Pd2 108.3(5)
C15 O4 C16 105.3(7)
C15 N4 C17 107.3(8)
C15 N4 Pd2 110.4(6)
C17 N4 Pd2 139.3(6)
C37 C38 C39 123.4(13)
C37 C38 Pd2 66.4(6)
C39 C38 Pd2 113.5(8)
C29 C24 C25 120.4(11)
C29 C24 C23 123.0(9)
C25 C24 C23 116.6(10)
N2 C1 C6 113.4(8)
N2 C1 C2 109.8(8)
C6 C1 C2 111.4(8)
O1 C7 N2 123.5(8)
O1 C7 C8 117.3(7)
N2 C7 C8 119.2(7)
C1 C6 C5 110.2(9)
C14 N1 C2 122.8(8)
C24 C29 C28 119.3(13)
N4 C15 O4 119.1(8)
N4 C15 C14 121.2(8)
O4 C15 C14 119.7(8)
C35 C30 C31 114.3(11)
C35 C30 C21 118.1(11)
C31 C30 C21 127.6(10)
N4 C17 C18 112.2(9)
N4 C17 C16 101.8(8)
C18 C17 C16 118.4(9)
C5 C4 C3 110.9(11)
C39 C44 C43 124(2)
C36 C37 C38 118.8(11)
C36 C37 Pd2 72.8(6)
C38 C37 Pd2 74.0(6)
C13 C11 C12 105.9(12)
C13 C11 C10 116.3(12)
C12 C11 C10 113.4(10)
N3 C8 O2 121.6(7)
N3 C8 C7 118.6(7)
O2 C8 C7 119.7(7)
C26 C25 C24 118.3(15)
C44 C39 C40 114.0(15)
C44 C39 C38 127.8(15)
C40 C39 C38 118.2(15)
C22 C23 C24 125.1(9)
C22 C23 Pd1 70.3(6)
C24 C23 Pd1 120.2(7)
C23 C22 C21 114.5(10)
C23 C22 Pd1 71.0(6)
C21 C22 Pd1 73.0(5)
C37 C36 C45 122.7(11)
C37 C36 Pd2 68.3(6)
C45 C36 Pd2 117.1(6)
N1 C2 C3 109.5(7)
N1 C2 C1 112.2(7)
C3 C2 C1 110.2(8)
C34 C35 C30 122.5(15)
C20 C18 C17 111.9(11)
C20 C18 C19 111.3(12)
C17 C18 C19 110.7(13)
N3 C10 C11 112.3(9)
N3 C10 C9 101.8(7)
C11 C10 C9 116.7(9)
C46 C45 C50 120.0
C46 C45 C36 117.1(8)
C50 C45 C36 122.8(8)
C47 C46 C45 120.0
C48 C47 C46 120.0
C49 C48 C47 120.0
C48 C49 C50 120.0
C49 C50 C45 120.0
C4 C3 C2 110.0(10)
C27 C28 C29 122.7(15)
C28 C27 C26 117.7(14)
C25 C26 C27 121.4(15)
C39 C40 C41 120.2(18)
C42 C41 C40 127(2)
C43 C42 C41 111.0(18)
C42 C43 C44 124(2)
C32 C31 C30 126.1(14)
C31 C32 C33 115.7(16)
C34 C33 C32 121.6(16)
C33 C34 C35 119.4(16)
C8 O2 C9 105.1(7)
O2 C9 C10 105.2(7)
O4 C16 C17 105.5(8)
F4 B1 F1 110.2(11)
F4 B1 F3 110.8(13)
F1 B1 F3 108.4(12)
F4 B1 F2 111.6(14)
F1 B1 F2 107.0(13)
F3 B1 F2 108.8(11)
F7 B2 F8 102.9(16)
F7 B2 F5 109.2(17)
F8 B2 F5 110(3)
F7 B2 F6 121(3)
F8 B2 F6 103.1(17)
F5 B2 F6 109.8(15)
C51 O5 C54 108.2(11)
O5 C51 C52 114.6(14)
O5 C54 C53 98.3(14)
C52 C53 C54 111.2(15)
C53 C52 C51 103.4(14)
C55 O6 C58 103.0
O6 C55 C56 120.4
C55 C56 C57 98.2
C58 C57 C56 101.3
C57 C58 O6 106.8

loop_
_geom_bond_atom_site_label_1
_geom_bond_atom_site_label_2
_geom_bond_distance
Pd1 C22 2.109(9)
Pd1 C23 2.118(10)
Pd1 N3 2.146(7)
Pd1 C21 2.172(8)
Pd1 O1 2.176(5)
Pd2 C37 2.080(10)
Pd2 N4 2.104(8)
Pd2 C36 2.139(10)
Pd2 C38 2.183(11)
Pd2 O3 2.187(6)
N3 C8 1.266(10)
N3 C10 1.494(12)
O1 C7 1.271(10)
C21 C22 1.423(13)
C21 C30 1.430(14)
N2 C7 1.313(11)
N2 C1 1.472(12)
C5 C4 1.449(19)
C5 C6 1.517(17)
C14 O3 1.251(10)
C14 N1 1.337(11)
C14 C15 1.458(13)
O4 C15 1.345(11)
O4 C16 1.427(12)
N4 C15 1.247(12)
N4 C17 1.491(12)
C38 C37 1.447(17)
C38 C39 1.448(18)
C24 C29 1.345(15)
C24 C25 1.419(16)
C24 C23 1.481(14)
C1 C6 1.517(13)
C1 C2 1.533(13)
C7 C8 1.500(12)
N1 C2 1.443(11)
C29 C28 1.385(18)
C30 C35 1.400(16)
C30 C31 1.424(16)
C17 C18 1.514(16)
C17 C16 1.533(14)
C4 C3 1.527(16)
C44 C39 1.34(2)
C44 C43 1.38(2)
C37 C36 1.404(18)
C11 C13 1.451(17)
C11 C12 1.504(19)
C11 C10 1.513(16)
C8 O2 1.304(10)
C25 C26 1.36(2)
C39 C40 1.36(2)
C23 C22 1.401(14)
C36 C45 1.447(14)
C2 C3 1.530(14)
C35 C34 1.39(2)
C18 C20 1.50(2)
C18 C19 1.54(2)
C10 C9 1.556(13)
C45 C46 1.3900
C45 C50 1.3900
C46 C47 1.3900
C47 C48 1.3900
C48 C49 1.3900
C49 C50 1.3900
C28 C27 1.35(2)
C27 C26 1.40(2)
C40 C41 1.39(2)
C41 C42 1.35(3)
C42 C43 1.34(3)
C31 C32 1.325(18)
C32 C33 1.45(2)
C33 C34 1.35(2)
O2 C9 1.452(12)
B1 F4 1.309(15)
B1 F1 1.359(15)
B1 F3 1.364(16)
B1 F2 1.384(18)
B2 F7 1.25(2)
B2 F8 1.28(3)
B2 F5 1.33(3)
B2 F6 1.35(2)
O5 C51 1.37(2)
O5 C54 1.425(17)
C51 C52 1.38(2)
C54 C53 1.59(3)
C53 C52 1.37(3)
O6 C55 1.2021
O6 C58 1.4761
C55 C56 1.2804
C56 C57 1.5651
C57 C58 1.2786
